data_7241571
loop_
_publ_author_name
'Lombard, Jean'
'Smith, Vincent J.'
'le Roex, Tanya'
'Haynes, Delia A.'

_publ_section_title
;
 Crystallisation of organic salts by sublimation: salt formation from the
 gas phase
;
_journal_issue 45
_journal_name_full CrystEngComm
_journal_page_first 7826
_journal_page_last 7831
_journal_paper_doi 10.1039/D0CE01470B
_journal_volume 22
_journal_year 2020
_chemical_formula_moiety 'C6 H13 N4, C4 H5 O4, C4 H6 O4'
_chemical_formula_sum 'C14 H24 N4 O8'
_chemical_formula_weight 376.37
_chemical_name_common
;
hexamethylenetetramine hydrogen succinate succinic acid
;
_space_group_crystal_system triclinic
_space_group_IT_number 2
_space_group_name_Hall '-P 1'
_space_group_name_H-M_alt 'P -1'
_atom_sites_solution_hydrogens mixed
_atom_sites_solution_primary direct
_atom_sites_solution_secondary difmap
_audit_creation_method SHELXL-2018/3
_audit_update_record
;
2019-12-05 deposited with the CCDC.	2020-10-23 downloaded from the CCDC.
;
_cell_angle_alpha 70.346(1)
_cell_angle_beta 83.328(1)
_cell_angle_gamma 67.442(1)
_cell_formula_units_Z 2
_cell_length_a 9.6812(2)
_cell_length_b 9.8923(2)
_cell_length_c 10.3777(3)
_cell_measurement_reflns_used 7277
_cell_measurement_temperature 298(2)
_cell_measurement_theta_max 27.61
_cell_measurement_theta_min 2.28
_cell_volume 864.26(4)
_computing_cell_refinement 'SAINT V8.37A (Bruker, 2016)'
_computing_data_collection 'APEX3 (Bruker, 2017)'
_computing_data_reduction 'SAINT V8.37A (Bruker, 2016)'
_computing_molecular_graphics 'X-seed (Barbour, 2001; Atwood & barbour, 2003)'
_computing_structure_refinement 'SHELXL-2018/3 (Sheldrick, 2018)'
_computing_structure_solution 'SHELXT 2018/2 (Sheldrick, 2018)'
_diffrn_ambient_temperature 298(2)
_diffrn_detector 'CCD area detector'
_diffrn_detector_type 'Bruker APEX II'
_diffrn_measured_fraction_theta_full 0.999
_diffrn_measured_fraction_theta_max 0.998
_diffrn_measurement_device 'three-circle diffractometer'
_diffrn_measurement_device_type 'Bruker APEX DUO CCD area-detector'
_diffrn_measurement_method '\f and \w scans'
_diffrn_radiation_monochromator 'multilayer mirror optics'
_diffrn_radiation_type MoK\a
_diffrn_radiation_wavelength 0.71073
_diffrn_reflns_av_R_equivalents 0.0379
_diffrn_reflns_av_unetI/netI 0.0325
_diffrn_reflns_Laue_measured_fraction_full 0.999
_diffrn_reflns_Laue_measured_fraction_max 0.998
_diffrn_reflns_limit_h_max 12
_diffrn_reflns_limit_h_min -12
_diffrn_reflns_limit_k_max 11
_diffrn_reflns_limit_k_min -13
_diffrn_reflns_limit_l_max 13
_diffrn_reflns_limit_l_min -13
_diffrn_reflns_number 21393
_diffrn_reflns_point_group_measured_fraction_full 0.999
_diffrn_reflns_point_group_measured_fraction_max 0.998
_diffrn_reflns_theta_full 25.242
_diffrn_reflns_theta_max 28.335
_diffrn_reflns_theta_min 2.084
_diffrn_source 'microfocus sealed tube'
_diffrn_source_type 'Incoatec I\mS microsource'
_diffrn_standards_number 0
_exptl_absorpt_coefficient_mu 0.119
_exptl_absorpt_correction_T_max 1.0000
_exptl_absorpt_correction_T_min 0.9591
_exptl_absorpt_correction_type multi-scan
_exptl_absorpt_process_details 'SADABS, 2016/2'
_exptl_crystal_colour colourless
_exptl_crystal_density_diffrn 1.446
_exptl_crystal_density_method 'not measured'
_exptl_crystal_description plate
_exptl_crystal_F_000 400
_exptl_crystal_size_max 0.332
_exptl_crystal_size_mid 0.254
_exptl_crystal_size_min 0.112
_refine_diff_density_max 0.366
_refine_diff_density_min -0.333
_refine_diff_density_rms 0.046
_refine_ls_extinction_method none
_refine_ls_goodness_of_fit_ref 1.013
_refine_ls_hydrogen_treatment mixed
_refine_ls_matrix_type full
_refine_ls_number_parameters 251
_refine_ls_number_reflns 4299
_refine_ls_number_restraints 0
_refine_ls_restrained_S_all 1.013
_refine_ls_R_factor_all 0.0743
_refine_ls_R_factor_gt 0.0526
_refine_ls_shift/su_max 0.000
_refine_ls_shift/su_mean 0.000
_refine_ls_structure_factor_coef Fsqd
_refine_ls_weighting_details 'w=1/[\s^2^(Fo^2^)+(0.0512P)^2^+0.4707P] where P=(Fo^2^+2Fc^2^)/3'
_refine_ls_weighting_scheme calc
_refine_ls_wR_factor_gt 0.1219
_refine_ls_wR_factor_ref 0.1384
_reflns_Friedel_coverage 0.000
_reflns_number_gt 3172
_reflns_number_total 4299
_reflns_threshold_expression 'I > 2\s(I)'
_cod_data_source_file d0ce01470b2.cif
_cod_data_source_block 1a_RT
_cod_database_code 7241571
_shelx_shelxl_version_number 2018/3
_shelx_space_group_comment
;
The symmetry employed for this shelxl refinement is uniquely defined
by the following loop, which should always be used as a source of
symmetry information in preference to the above space-group names.
They are only intended as comments.
;
_shelx_estimated_absorpt_t_min 0.962
_shelx_estimated_absorpt_t_max 0.987

loop_
_space_group_symop_operation_xyz
'x, y, z'
'-x, -y, -z'

loop_
_atom_site_label
_atom_site_type_symbol
_atom_site_fract_x
_atom_site_fract_y
_atom_site_fract_z
_atom_site_U_iso_or_equiv
_atom_site_adp_type
_atom_site_occupancy
_atom_site_site_symmetry_order
_atom_site_calc_flag
_atom_site_refinement_flags_posn
_atom_site_refinement_flags_adp
_atom_site_refinement_flags_occupancy
_atom_site_disorder_assembly
_atom_site_disorder_group
O1 O -0.09623(16) 0.90178(18) 0.70460(16) 0.0539(4) Uani 1 1 d . . . . .
H1 H -0.183(3) 0.946(3) 0.667(3) 0.078(9) Uiso 1 1 d . . . . .
H9 H 0.429(3) 0.767(4) 0.818(3) 0.098(10) Uiso 1 1 d . . . . .
O2 O -0.03187(17) 0.8230(2) 0.52357(16) 0.0641(5) Uani 1 1 d . . . . .
C3 C 0.00259(19) 0.82913(19) 0.62750(18) 0.0342(4) Uani 1 1 d . . . . .
C4 C 0.15748(19) 0.7605(2) 0.6862(2) 0.0391(4) Uani 1 1 d . . . . .
H4A H 0.152612 0.720117 0.784988 0.047 Uiso 1 1 calc R U . . .
H4B H 0.197522 0.841562 0.664922 0.047 Uiso 1 1 calc R U . . .
C5 C 0.26359(18) 0.6325(2) 0.6338(2) 0.0359(4) Uani 1 1 d . . . . .
H5A H 0.222931 0.552077 0.654242 0.043 Uiso 1 1 calc R U . . .
H5B H 0.269030 0.673303 0.535060 0.043 Uiso 1 1 calc R U . . .
C6 C 0.41952(18) 0.5619(2) 0.69347(19) 0.0345(4) Uani 1 1 d . . . . .
O7 O 0.46698(15) 0.63291(17) 0.74413(18) 0.0555(4) Uani 1 1 d . . . . .
O8 O 0.50209(13) 0.43014(15) 0.68365(15) 0.0445(3) Uani 1 1 d . . . . .
O9 O 0.39264(18) 0.8437(2) 0.8620(2) 0.0725(6) Uani 1 1 d . . . . .
O10 O 0.63024(19) 0.7748(2) 0.9102(3) 0.0894(7) Uani 1 1 d . . . . .
C11 C 0.5020(2) 0.8524(2) 0.9169(2) 0.0493(5) Uani 1 1 d . . . . .
C12 C 0.4487(3) 0.9692(4) 0.9908(4) 0.0796(9) Uani 1 1 d . . . . .
H12B H 0.362157 1.054278 0.941437 0.096 Uiso 1 1 calc R U . . .
H12A H 0.415089 0.922237 1.080399 0.096 Uiso 1 1 calc R U . . .
O13 O 0.40180(14) 0.28829(15) 0.57664(16) 0.0452(4) Uani 1 1 d . . . . .
H13 H 0.442(3) 0.336(3) 0.620(3) 0.086(9) Uiso 1 1 d . . . . .
O14 O 0.62582(14) 0.10341(16) 0.62056(17) 0.0518(4) Uani 1 1 d . . . . .
C15 C 0.50092(18) 0.15471(19) 0.57342(18) 0.0328(4) Uani 1 1 d . . . . .
C16 C 0.44298(19) 0.0759(2) 0.5040(2) 0.0400(4) Uani 1 1 d . . . . .
H16A H 0.409879 0.144025 0.411962 0.048 Uiso 1 1 calc R U . . .
H16B H 0.356757 0.058220 0.553112 0.048 Uiso 1 1 calc R U . . .
N17 N 1.01854(18) 0.16973(18) 0.84428(17) 0.0454(4) Uani 1 1 d . . . . .
C18 C 1.0926(2) 0.2644(3) 0.7460(2) 0.0528(5) Uani 1 1 d . . . . .
H18A H 1.103610 0.242318 0.660272 0.063 Uiso 1 1 calc R U . . .
H18B H 1.191813 0.237409 0.780396 0.063 Uiso 1 1 calc R U . . .
N19 N 1.0086(2) 0.4295(2) 0.72108(17) 0.0492(4) Uani 1 1 d . . . . .
C20 C 0.9891(3) 0.4610(3) 0.8518(2) 0.0529(5) Uani 1 1 d . . . . .
H20A H 1.086472 0.437215 0.888489 0.064 Uiso 1 1 calc R U . . .
H20B H 0.931907 0.569999 0.836220 0.064 Uiso 1 1 calc R U . . .
N21 N 0.91237(18) 0.37042(18) 0.95201(16) 0.0406(4) Uani 1 1 d . . . . .
C22 C 0.9992(2) 0.2061(2) 0.9729(2) 0.0474(5) Uani 1 1 d . . . . .
H22A H 0.948534 0.144851 1.038059 0.057 Uiso 1 1 calc R U . . .
H22B H 1.096706 0.178769 1.011206 0.057 Uiso 1 1 calc R U . . .
N23 N 0.78243(17) 0.37605(18) 0.76389(17) 0.0404(4) Uani 1 1 d . . . . .
H23 H 0.687(3) 0.400(3) 0.730(2) 0.065(7) Uiso 1 1 d . . . . .
C24 C 0.7669(2) 0.4100(2) 0.8982(2) 0.0440(5) Uani 1 1 d . . . . .
H24A H 0.709032 0.518731 0.883422 0.053 Uiso 1 1 calc R U . . .
H24B H 0.714479 0.350681 0.963303 0.053 Uiso 1 1 calc R U . . .
C25 C 0.8743(2) 0.2067(2) 0.7894(2) 0.0461(5) Uani 1 1 d . . . . .
H25A H 0.823310 0.144956 0.853439 0.055 Uiso 1 1 calc R U . . .
H25B H 0.886151 0.183159 0.704410 0.055 Uiso 1 1 calc R U . . .
C26 C 0.8636(2) 0.4692(2) 0.6651(2) 0.0498(5) Uani 1 1 d . . . . .
H26A H 0.875087 0.448494 0.578710 0.060 Uiso 1 1 calc R U . . .
H26B H 0.806323 0.578438 0.648163 0.060 Uiso 1 1 calc R U . . .

loop_
_atom_site_aniso_label
_atom_site_aniso_U_11
_atom_site_aniso_U_22
_atom_site_aniso_U_33
_atom_site_aniso_U_23
_atom_site_aniso_U_13
_atom_site_aniso_U_12
O1 0.0338(7) 0.0644(10) 0.0567(9) -0.0355(8) -0.0072(6) 0.0053(7)
O2 0.0451(8) 0.0865(12) 0.0611(10) -0.0472(9) -0.0139(7) -0.0001(8)
C3 0.0330(8) 0.0312(8) 0.0381(9) -0.0141(7) -0.0019(7) -0.0081(7)
C4 0.0313(8) 0.0424(10) 0.0467(10) -0.0242(8) -0.0037(7) -0.0069(7)
C5 0.0300(8) 0.0370(9) 0.0474(10) -0.0221(8) -0.0004(7) -0.0115(7)
C6 0.0297(8) 0.0355(9) 0.0452(10) -0.0220(8) 0.0004(7) -0.0114(7)
O7 0.0383(7) 0.0553(9) 0.0906(12) -0.0506(9) -0.0125(7) -0.0087(6)
O8 0.0306(6) 0.0399(7) 0.0722(9) -0.0350(7) -0.0078(6) -0.0056(5)
O9 0.0495(9) 0.0799(12) 0.1163(15) -0.0745(12) 0.0005(9) -0.0161(8)
O10 0.0514(10) 0.0862(13) 0.161(2) -0.0930(15) -0.0034(11) -0.0097(9)
C11 0.0460(11) 0.0459(11) 0.0699(14) -0.0369(10) 0.0086(10) -0.0179(9)
C12 0.0508(13) 0.093(2) 0.136(3) -0.092(2) 0.0189(15) -0.0273(13)
O13 0.0314(6) 0.0373(7) 0.0770(10) -0.0373(7) -0.0060(6) -0.0048(5)
O14 0.0354(7) 0.0423(7) 0.0804(10) -0.0337(7) -0.0164(7) -0.0003(6)
C15 0.0281(8) 0.0289(8) 0.0450(10) -0.0180(7) 0.0024(7) -0.0092(7)
C16 0.0337(9) 0.0328(9) 0.0610(12) -0.0270(9) -0.0022(8) -0.0092(7)
N17 0.0412(8) 0.0389(8) 0.0489(9) -0.0193(7) -0.0003(7) -0.0023(7)
C18 0.0342(10) 0.0799(15) 0.0460(11) -0.0269(11) 0.0040(8) -0.0176(10)
N19 0.0547(10) 0.0634(11) 0.0394(9) -0.0109(8) -0.0030(7) -0.0359(9)
C20 0.0644(13) 0.0586(13) 0.0512(12) -0.0174(10) -0.0087(10) -0.0364(11)
N21 0.0442(9) 0.0416(8) 0.0372(8) -0.0173(7) -0.0041(7) -0.0117(7)
C22 0.0464(11) 0.0429(10) 0.0381(10) -0.0095(8) -0.0044(8) -0.0024(9)
N23 0.0308(8) 0.0430(9) 0.0522(10) -0.0247(7) -0.0070(7) -0.0084(7)
C24 0.0367(9) 0.0455(11) 0.0515(11) -0.0279(9) 0.0021(8) -0.0066(8)
C25 0.0481(11) 0.0391(10) 0.0614(13) -0.0281(9) 0.0050(9) -0.0179(9)
C26 0.0581(12) 0.0472(11) 0.0415(11) -0.0068(9) -0.0141(9) -0.0186(10)

loop_
_atom_type_symbol
_atom_type_description
_atom_type_scat_dispersion_real
_atom_type_scat_dispersion_imag
_atom_type_scat_source
C C 0.0033 0.0016 'International Tables Vol C Tables 4.2.6.8 and 6.1.1.4'
H H 0.0000 0.0000 'International Tables Vol C Tables 4.2.6.8 and 6.1.1.4'
N N 0.0061 0.0033 'International Tables Vol C Tables 4.2.6.8 and 6.1.1.4'
O O 0.0106 0.0060 'International Tables Vol C Tables 4.2.6.8 and 6.1.1.4'

loop_
_geom_angle_atom_site_label_1
_geom_angle_atom_site_label_2
_geom_angle_atom_site_label_3
_geom_angle
_geom_angle_site_symmetry_1
_geom_angle_site_symmetry_3
_geom_angle_publ_flag
C3 O1 H1 110.6(19) . . ?
O2 C3 O1 122.37(17) . . ?
O2 C3 C4 125.78(16) . . ?
O1 C3 C4 111.84(15) . . ?
C3 C4 C5 113.88(15) . . ?
C3 C4 H4A 108.8 . . ?
C5 C4 H4A 108.8 . . ?
C3 C4 H4B 108.8 . . ?
C5 C4 H4B 108.8 . . ?
H4A C4 H4B 107.7 . . ?
C6 C5 C4 114.17(14) . . ?
C6 C5 H5A 108.7 . . ?
C4 C5 H5A 108.7 . . ?
C6 C5 H5B 108.7 . . ?
C4 C5 H5B 108.7 . . ?
H5A C5 H5B 107.6 . . ?
O7 C6 O8 121.67(16) . . ?
O7 C6 C5 120.98(15) . . ?
O8 C6 C5 117.26(15) . . ?
C11 O9 H9 110.7(19) . . ?
O10 C11 O9 123.77(19) . . ?
O10 C11 C12 123.7(2) . . ?
O9 C11 C12 112.50(18) . . ?
C12 C12 C11 117.3(3) 2_677 . ?
C12 C12 H12B 108.0 2_677 . ?
C11 C12 H12B 108.0 . . ?
C12 C12 H12A 108.0 2_677 . ?
C11 C12 H12A 108.0 . . ?
H12B C12 H12A 107.2 . . ?
C15 O13 H13 110.9(17) . . ?
O14 C15 O13 122.61(16) . . ?
O14 C15 C16 124.51(15) . . ?
O13 C15 C16 112.87(14) . . ?
C15 C16 C16 113.54(19) . 2_656 ?
C15 C16 H16A 108.9 . . ?
C16 C16 H16A 108.9 2_656 . ?
C15 C16 H16B 108.9 . . ?
C16 C16 H16B 108.9 2_656 . ?
H16A C16 H16B 107.7 . . ?
C25 N17 C18 108.49(16) . . ?
C25 N17 C22 109.22(16) . . ?
C18 N17 C22 108.94(17) . . ?
N17 C18 N19 111.99(15) . . ?
N17 C18 H18A 109.2 . . ?
N19 C18 H18A 109.2 . . ?
N17 C18 H18B 109.2 . . ?
N19 C18 H18B 109.2 . . ?
H18A C18 H18B 107.9 . . ?
C26 N19 C18 108.69(16) . . ?
C26 N19 C20 109.00(18) . . ?
C18 N19 C20 108.80(17) . . ?
N21 C20 N19 112.08(16) . . ?
N21 C20 H20A 109.2 . . ?
N19 C20 H20A 109.2 . . ?
N21 C20 H20B 109.2 . . ?
N19 C20 H20B 109.2 . . ?
H20A C20 H20B 107.9 . . ?
C24 N21 C20 108.62(16) . . ?
C24 N21 C22 109.23(16) . . ?
C20 N21 C22 108.48(16) . . ?
N21 C22 N17 111.73(15) . . ?
N21 C22 H22A 109.3 . . ?
N17 C22 H22A 109.3 . . ?
N21 C22 H22B 109.3 . . ?
N17 C22 H22B 109.3 . . ?
H22A C22 H22B 107.9 . . ?
C26 N23 C25 108.76(15) . . ?
C26 N23 C24 108.63(15) . . ?
C25 N23 C24 108.60(15) . . ?
C26 N23 H23 111.6(15) . . ?
C25 N23 H23 109.7(15) . . ?
C24 N23 H23 109.4(15) . . ?
N21 C24 N23 109.77(14) . . ?
N21 C24 H24A 109.7 . . ?
N23 C24 H24A 109.7 . . ?
N21 C24 H24B 109.7 . . ?
N23 C24 H24B 109.7 . . ?
H24A C24 H24B 108.2 . . ?
N17 C25 N23 109.77(15) . . ?
N17 C25 H25A 109.7 . . ?
N23 C25 H25A 109.7 . . ?
N17 C25 H25B 109.7 . . ?
N23 C25 H25B 109.7 . . ?
H25A C25 H25B 108.2 . . ?
N19 C26 N23 109.58(15) . . ?
N19 C26 H26A 109.8 . . ?
N23 C26 H26A 109.8 . . ?
N19 C26 H26B 109.8 . . ?
N23 C26 H26B 109.8 . . ?
H26A C26 H26B 108.2 . . ?

loop_
_geom_bond_atom_site_label_1
_geom_bond_atom_site_label_2
_geom_bond_distance
_geom_bond_site_symmetry_2
_geom_bond_publ_flag
O1 C3 1.324(2) . ?
O1 H1 0.85(3) . ?
O2 C3 1.192(2) . ?
C3 C4 1.494(2) . ?
C4 C5 1.513(2) . ?
C4 H4A 0.9700 . ?
C4 H4B 0.9700 . ?
C5 C6 1.506(2) . ?
C5 H5A 0.9700 . ?
C5 H5B 0.9700 . ?
C6 O7 1.238(2) . ?
C6 O8 1.272(2) . ?
O9 C11 1.303(3) . ?
O9 H9 0.95(3) . ?
O10 C11 1.191(3) . ?
C11 C12 1.496(3) . ?
C12 C12 1.407(5) 2_677 ?
C12 H12B 0.9700 . ?
C12 H12A 0.9700 . ?
O13 C15 1.3106(19) . ?
O13 H13 0.96(3) . ?
O14 C15 1.208(2) . ?
C15 C16 1.499(2) . ?
C16 C16 1.508(3) 2_656 ?
C16 H16A 0.9700 . ?
C16 H16B 0.9700 . ?
N17 C25 1.435(3) . ?
N17 C18 1.461(3) . ?
N17 C22 1.470(3) . ?
C18 N19 1.463(3) . ?
C18 H18A 0.9700 . ?
C18 H18B 0.9700 . ?
N19 C26 1.440(3) . ?
N19 C20 1.468(3) . ?
C20 N21 1.463(3) . ?
C20 H20A 0.9700 . ?
C20 H20B 0.9700 . ?
N21 C24 1.436(2) . ?
N21 C22 1.467(2) . ?
C22 H22A 0.9700 . ?
C22 H22B 0.9700 . ?
N23 C26 1.501(3) . ?
N23 C25 1.510(2) . ?
N23 C24 1.518(2) . ?
N23 H23 0.94(3) . ?
C24 H24A 0.9700 . ?
C24 H24B 0.9700 . ?
C25 H25A 0.9700 . ?
C25 H25B 0.9700 . ?
C26 H26A 0.9700 . ?
C26 H26B 0.9700 . ?

loop_
_geom_hbond_atom_site_label_D
_geom_hbond_atom_site_label_H
_geom_hbond_atom_site_label_A
_geom_hbond_distance_DH
_geom_hbond_distance_HA
_geom_hbond_distance_DA
_geom_hbond_angle_DHA
_geom_hbond_site_symmetry_A
_geom_hbond_publ_flag
O1 H1 O14 0.85(3) 1.89(3) 2.6902(19) 155(3) 1_465 yes
O9 H9 O7 0.95(3) 1.65(3) 2.593(2) 171(3) . yes
O13 H13 O8 0.96(3) 1.59(3) 2.5473(18) 175(3) . yes
N23 H23 O8 0.94(3) 1.79(3) 2.731(2) 174(2) . yes

loop_
_geom_torsion_atom_site_label_1
_geom_torsion_atom_site_label_2
_geom_torsion_atom_site_label_3
_geom_torsion_atom_site_label_4
_geom_torsion
_geom_torsion_site_symmetry_1
_geom_torsion_site_symmetry_2
_geom_torsion_site_symmetry_3
_geom_torsion_site_symmetry_4
_geom_torsion_publ_flag
O2 C3 C4 C5 -21.1(3) . . . . ?
O1 C3 C4 C5 159.64(17) . . . . ?
C3 C4 C5 C6 -179.47(16) . . . . ?
C4 C5 C6 O7 -21.5(3) . . . . ?
C4 C5 C6 O8 161.75(17) . . . . ?
O10 C11 C12 C12 23.9(6) . . . 2_677 ?
O9 C11 C12 C12 -156.8(4) . . . 2_677 ?
O14 C15 C16 C16 -0.7(3) . . . 2_656 ?
O13 C15 C16 C16 178.4(2) . . . 2_656 ?
C25 N17 C18 N19 61.1(2) . . . . ?
C22 N17 C18 N19 -57.7(2) . . . . ?
N17 C18 N19 C26 -61.1(2) . . . . ?
N17 C18 N19 C20 57.5(2) . . . . ?
C26 N19 C20 N21 60.6(2) . . . . ?
C18 N19 C20 N21 -57.8(2) . . . . ?
N19 C20 N21 C24 -60.5(2) . . . . ?
N19 C20 N21 C22 58.1(2) . . . . ?
C24 N21 C22 N17 60.2(2) . . . . ?
C20 N21 C22 N17 -58.0(2) . . . . ?
C25 N17 C22 N21 -60.4(2) . . . . ?
C18 N17 C22 N21 58.0(2) . . . . ?
C20 N21 C24 N23 59.2(2) . . . . ?
C22 N21 C24 N23 -58.9(2) . . . . ?
C26 N23 C24 N21 -59.4(2) . . . . ?
C25 N23 C24 N21 58.7(2) . . . . ?
C18 N17 C25 N23 -59.3(2) . . . . ?
C22 N17 C25 N23 59.3(2) . . . . ?
C26 N23 C25 N17 59.2(2) . . . . ?
C24 N23 C25 N17 -58.9(2) . . . . ?
C18 N19 C26 N23 59.3(2) . . . . ?
C20 N19 C26 N23 -59.2(2) . . . . ?
C25 N23 C26 N19 -58.9(2) . . . . ?
C24 N23 C26 N19 59.1(2) . . . . ?
